data_7047097
loop_
_publ_author_name
'Pasi\'nska, K'
'Piecha-Bisiorek, A'
'Kinzhybalo, V.'
'Ci\.zman, A'
'G\;agor, A'
'Pietraszko, A.'

_publ_section_title
;
 A paraelectric-ferroelectric phase transition of an organically templated
 zinc oxalate coordination polymer.
;
_journal_issue 33
_journal_name_full 'Dalton transactions (Cambridge, England : 2003)'
_journal_page_first 11308
_journal_page_last 11312
_journal_paper_doi 10.1039/c8dt02859a
_journal_volume 47
_journal_year 2018
_chemical_formula_moiety 'C4 O8 Zn, C6 H14 N2, 3(H2 O)'
_chemical_formula_sum 'C10 H20 N2 O11 Zn'
_chemical_formula_weight 409.65
_space_group_crystal_system monoclinic
_space_group_IT_number 14
_space_group_name_Hall '-P 2yn'
_space_group_name_H-M_alt 'P 1 21/n 1'
_symmetry_space_group_name_Hall '-P 2yn'
_symmetry_space_group_name_H-M 'P 1 21/n 1'
_atom_sites_solution_hydrogens mixed
_audit_creation_method SHELXL-2014/7
_audit_update_record
;
2017-10-27 deposited with the CCDC.
2018-07-23 downloaded from the CCDC.
;
_cell_angle_alpha 90
_cell_angle_beta 91.43(3)
_cell_angle_gamma 90
_cell_formula_units_Z 4
_cell_length_a 9.426(3)
_cell_length_b 16.810(5)
_cell_length_c 9.785(3)
_cell_measurement_reflns_used 4695
_cell_measurement_temperature 260(2)
_cell_measurement_theta_max 28.1290
_cell_measurement_theta_min 2.4560
_cell_volume 1550.0(8)
_computing_structure_refinement 'SHELXL-2014/7 (Sheldrick, 2014)'
_diffrn_ambient_temperature 260(2)
_diffrn_detector_area_resol_mean 10.6249
_diffrn_measured_fraction_theta_full 1.000
_diffrn_measured_fraction_theta_max 1.000
_diffrn_measurement_device_type 'Xcalibur, Atlas'
_diffrn_radiation_type MoK\a
_diffrn_radiation_wavelength 0.71073
_diffrn_reflns_av_R_equivalents 0.0315
_diffrn_reflns_av_unetI/netI 0.0356
_diffrn_reflns_Laue_measured_fraction_full 1.000
_diffrn_reflns_Laue_measured_fraction_max 1.000
_diffrn_reflns_limit_h_max 11
_diffrn_reflns_limit_h_min -11
_diffrn_reflns_limit_k_max 20
_diffrn_reflns_limit_k_min -20
_diffrn_reflns_limit_l_max 12
_diffrn_reflns_limit_l_min -12
_diffrn_reflns_number 11758
_diffrn_reflns_point_group_measured_fraction_full 1.000
_diffrn_reflns_point_group_measured_fraction_max 1.000
_diffrn_reflns_theta_full 25.997
_diffrn_reflns_theta_max 25.997
_diffrn_reflns_theta_min 2.409
_diffrn_source 'fine-focus sealed X-ray tube'
_exptl_absorpt_coefficient_mu 1.648
_exptl_absorpt_correction_T_max 0.838
_exptl_absorpt_correction_T_min 0.712
_exptl_absorpt_correction_type analytical
_exptl_absorpt_process_details
;
Clark, R. C. & Reid, J. S. (1995). Acta Cryst. A51, 887-897
;
_exptl_crystal_colour colourless
_exptl_crystal_density_diffrn 1.755
_exptl_crystal_description 'needle '
_exptl_crystal_F_000 848
_exptl_crystal_size_max 0.281
_exptl_crystal_size_mid 0.179
_exptl_crystal_size_min 0.133
_refine_diff_density_max 0.321
_refine_diff_density_min -0.483
_refine_diff_density_rms 0.081
_refine_ls_extinction_method none
_refine_ls_goodness_of_fit_ref 1.060
_refine_ls_hydrogen_treatment constr
_refine_ls_matrix_type full
_refine_ls_number_parameters 202
_refine_ls_number_reflns 3043
_refine_ls_number_restraints 0
_refine_ls_restrained_S_all 1.060
_refine_ls_R_factor_all 0.0482
_refine_ls_R_factor_gt 0.0329
_refine_ls_shift/su_max 0.000
_refine_ls_shift/su_mean 0.000
_refine_ls_structure_factor_coef Fsqd
_refine_ls_weighting_details 'w=1/[\s^2^(Fo^2^)+(0.0320P)^2^+0.7650P] where P=(Fo^2^+2Fc^2^)/3'
_refine_ls_weighting_scheme calc
_refine_ls_wR_factor_gt 0.0725
_refine_ls_wR_factor_ref 0.0774
_reflns_Friedel_coverage 0.000
_reflns_number_gt 2470
_reflns_number_total 3043
_reflns_threshold_expression 'I > 2\s(I)'
_cod_data_source_file c8dt02859a2.cif
_cod_data_source_block DZnOH_260K
_cod_depositor_comments 'Adding full bibliography for 7047095--7047114.cif.'
_cod_database_code 7047097
_shelx_shelxl_version_number 2014/7
_shelx_space_group_comment
;
The symmetry employed for this shelxl refinement is uniquely defined
by the following loop, which should always be used as a source of
symmetry information in preference to the above space-group names.
They are only intended as comments.
;

loop_
_space_group_symop_operation_xyz
'x, y, z'
'-x+1/2, y+1/2, -z+1/2'
'-x, -y, -z'
'x-1/2, -y-1/2, z-1/2'

loop_
_atom_site_label
_atom_site_type_symbol
_atom_site_fract_x
_atom_site_fract_y
_atom_site_fract_z
_atom_site_U_iso_or_equiv
_atom_site_adp_type
_atom_site_occupancy
_atom_site_site_symmetry_order
_atom_site_calc_flag
_atom_site_refinement_flags_posn
_atom_site_refinement_flags_adp
Zn1 Zn 0.09920(3) 0.45400(2) 0.25139(3) 0.02525(11) Uani 1 1 d . .
O1 O -0.07790(18) 0.44081(11) 0.37154(17) 0.0312(4) Uani 1 1 d . .
O2 O 0.04390(19) 0.55712(10) 0.14397(17) 0.0285(4) Uani 1 1 d . .
O3 O 0.31146(18) 0.46175(10) 0.19793(18) 0.0301(4) Uani 1 1 d . .
O4 O 0.17205(18) 0.34142(11) 0.31363(18) 0.0316(4) Uani 1 1 d . .
O5 O -0.03017(18) 0.59559(10) -0.06409(17) 0.0281(4) Uani 1 1 d . .
O6 O -0.16039(18) 0.47612(11) 0.57447(17) 0.0311(4) Uani 1 1 d . .
C1 C -0.0689(2) 0.47562(15) 0.4842(2) 0.0235(5) Uani 1 1 d . .
C2 C 0.3783(3) 0.39807(17) 0.2156(3) 0.0316(6) Uani 1 1 d . .
C3 C 0.2956(3) 0.32646(16) 0.2741(3) 0.0306(6) Uani 1 1 d . .
C4 C 0.0040(3) 0.54394(14) 0.0230(2) 0.0223(5) Uani 1 1 d . .
O7 O 0.3558(2) 0.26140(13) 0.2787(3) 0.0547(6) Uani 1 1 d . .
O8 O 0.5037(2) 0.38704(13) 0.1874(3) 0.0670(8) Uani 1 1 d . .
O9 O 0.4409(3) 0.58178(18) 0.4871(3) 0.0672(7) Uani 1 1 d G .
H9C H 0.3589 0.5696 0.4546 0.101 Uiso 1 1 d G U
H9D H 0.4457 0.5706 0.5720 0.101 Uiso 1 1 d G U
O10 O 0.1525(2) 0.13912(14) 0.3149(3) 0.0541(6) Uani 1 1 d G .
H10C H 0.2176 0.1730 0.3009 0.081 Uiso 1 1 d G U
H10D H 0.1855 0.0923 0.3054 0.081 Uiso 1 1 d G U
O11 O 0.67876(16) 0.50314(13) 0.0853(2) 0.0671(7) Uani 1 1 d G .
H11A H 0.6653 0.5096 -0.0005 0.101 Uiso 1 1 d G U
H11B H 0.6113 0.4754 0.1167 0.101 Uiso 1 1 d G U
N1 N -0.11875(10) 0.17454(5) 0.23270(13) 0.0319(5) Uani 1 1 d G .
H1 H -0.0315 0.1428 0.2375 0.038 Uiso 1 1 calc R U
N2 N -0.33902(9) 0.25452(6) 0.22091(14) 0.0300(5) Uani 1 1 d G .
H2 H -0.4261 0.2864 0.2165 0.036 Uiso 1 1 calc R U
C5 C -0.22374(10) 0.29900(6) 0.15371(13) 0.0353(7) Uani 1 1 d G .
H5A H -0.1990 0.3460 0.2068 0.042 Uiso 1 1 calc R U
H5B H -0.2552 0.3159 0.0631 0.042 Uiso 1 1 calc R U
C6 C -0.09572(10) 0.24490(6) 0.14364(9) 0.0372(7) Uani 1 1 d G .
H6A H -0.0844 0.2280 0.0497 0.045 Uiso 1 1 calc R U
H6B H -0.0105 0.2730 0.1733 0.045 Uiso 1 1 calc R U
C7 C -0.23593(11) 0.12480(6) 0.17321(15) 0.0353(7) Uani 1 1 d G .
H7A H -0.2580 0.0818 0.2352 0.042 Uiso 1 1 calc R U
H7B H -0.2073 0.1019 0.0872 0.042 Uiso 1 1 calc R U
C8 C -0.36521(10) 0.17726(8) 0.15023(12) 0.0374(7) Uani 1 1 d G .
H8A H -0.3817 0.1861 0.0532 0.045 Uiso 1 1 calc R U
H8B H -0.4485 0.1517 0.1866 0.045 Uiso 1 1 calc R U
C9 C -0.15395(12) 0.20103(9) 0.37212(10) 0.0470(8) Uani 1 1 d G .
H9A H -0.0839 0.2391 0.4054 0.056 Uiso 1 1 calc R U
H9B H -0.1535 0.1559 0.4339 0.056 Uiso 1 1 calc R U
C10 C -0.29938(12) 0.23903(8) 0.36684(12) 0.0442(8) Uani 1 1 d G .
H10A H -0.3682 0.2038 0.4072 0.053 Uiso 1 1 calc R U
H10B H -0.2979 0.2885 0.4178 0.053 Uiso 1 1 calc R U

loop_
_atom_site_aniso_label
_atom_site_aniso_U_11
_atom_site_aniso_U_22
_atom_site_aniso_U_33
_atom_site_aniso_U_23
_atom_site_aniso_U_13
_atom_site_aniso_U_12
Zn1 0.02583(18) 0.02640(17) 0.02365(17) -0.00027(13) 0.00303(12) 0.00096(13)
O1 0.0281(10) 0.0398(11) 0.0259(10) -0.0073(8) 0.0023(8) -0.0056(8)
O2 0.0362(10) 0.0243(10) 0.0249(9) -0.0042(7) -0.0030(8) 0.0008(8)
O3 0.0268(10) 0.0259(10) 0.0381(11) 0.0043(8) 0.0068(8) 0.0022(8)
O4 0.0274(10) 0.0324(10) 0.0353(10) 0.0079(8) 0.0043(8) 0.0016(8)
O5 0.0382(10) 0.0191(9) 0.0270(9) 0.0024(7) -0.0012(8) 0.0005(8)
O6 0.0248(9) 0.0426(12) 0.0260(9) -0.0054(8) 0.0038(8) -0.0057(8)
C1 0.0202(12) 0.0264(13) 0.0239(13) 0.0017(11) -0.0011(10) 0.0033(10)
C2 0.0321(15) 0.0336(16) 0.0295(14) 0.0032(12) 0.0072(12) 0.0025(12)
C3 0.0288(14) 0.0335(16) 0.0293(14) 0.0044(12) -0.0031(11) 0.0025(13)
C4 0.0219(12) 0.0209(13) 0.0244(13) -0.0016(11) 0.0053(10) 0.0001(11)
O7 0.0390(12) 0.0330(12) 0.0927(18) 0.0158(12) 0.0129(12) 0.0103(10)
O8 0.0354(12) 0.0471(14) 0.120(2) 0.0345(14) 0.0357(14) 0.0153(10)
O9 0.0516(15) 0.0746(18) 0.0748(18) -0.0007(16) -0.0093(13) -0.0184(14)
O10 0.0402(12) 0.0390(13) 0.0824(17) 0.0046(13) -0.0095(12) 0.0099(10)
O11 0.0956(19) 0.0596(16) 0.0460(14) 0.0037(12) 0.0027(13) -0.0328(15)
N1 0.0276(12) 0.0259(12) 0.0419(14) 0.0028(10) -0.0045(10) 0.0034(10)
N2 0.0228(11) 0.0292(12) 0.0381(13) 0.0006(10) 0.0020(10) 0.0031(9)
C5 0.0315(15) 0.0282(15) 0.0462(17) 0.0100(13) 0.0027(13) 0.0002(12)
C6 0.0295(15) 0.0310(15) 0.0515(18) 0.0076(14) 0.0078(13) -0.0024(13)
C7 0.0394(16) 0.0249(14) 0.0419(16) -0.0025(12) 0.0027(13) -0.0057(13)
C8 0.0298(15) 0.0400(17) 0.0424(17) -0.0051(14) 0.0006(13) -0.0088(13)
C9 0.060(2) 0.051(2) 0.0297(15) 0.0014(14) -0.0124(14) 0.0013(16)
C10 0.057(2) 0.0467(19) 0.0288(15) -0.0053(14) 0.0098(14) -0.0005(16)

loop_
_atom_type_symbol
_atom_type_description
_atom_type_scat_dispersion_real
_atom_type_scat_dispersion_imag
_atom_type_scat_source
C C 0.0033 0.0016 'International Tables Vol C Tables 4.2.6.8 and 6.1.1.4'
H H 0.0000 0.0000 'International Tables Vol C Tables 4.2.6.8 and 6.1.1.4'
N N 0.0061 0.0033 'International Tables Vol C Tables 4.2.6.8 and 6.1.1.4'
O O 0.0106 0.0060 'International Tables Vol C Tables 4.2.6.8 and 6.1.1.4'
Zn Zn 0.2839 1.4301 'International Tables Vol C Tables 4.2.6.8 and 6.1.1.4'

loop_
_geom_angle_atom_site_label_1
_geom_angle_atom_site_label_2
_geom_angle_atom_site_label_3
_geom_angle
_geom_angle_site_symmetry_1
_geom_angle_site_symmetry_3
O1 Zn1 O3 159.79(7) . .
O1 Zn1 O2 100.34(7) . .
O3 Zn1 O2 92.92(7) . .
O1 Zn1 O4 90.07(7) . .
O3 Zn1 O4 79.63(7) . .
O2 Zn1 O4 166.23(7) . .
O1 Zn1 O5 102.44(7) . 3_565
O3 Zn1 O5 94.83(7) . 3_565
O2 Zn1 O5 79.76(7) . 3_565
O4 Zn1 O5 89.27(7) . 3_565
O1 Zn1 O6 79.17(7) . 3_566
O3 Zn1 O6 85.65(7) . 3_566
O2 Zn1 O6 90.24(7) . 3_566
O4 Zn1 O6 100.63(8) . 3_566
O5 Zn1 O6 170.00(7) 3_565 3_566
C1 O1 Zn1 114.30(15) . .
C4 O2 Zn1 113.23(15) . .
C2 O3 Zn1 113.25(16) . .
C3 O4 Zn1 112.87(16) . .
C4 O5 Zn1 112.75(15) . 3_565
C1 O6 Zn1 112.95(16) . 3_566
O1 C1 O6 126.4(2) . .
O1 C1 C1 117.3(3) . 3_566
O6 C1 C1 116.2(3) . 3_566
O8 C2 O3 125.4(2) . .
O8 C2 C3 117.3(2) . .
O3 C2 C3 117.3(2) . .
O7 C3 O4 126.4(3) . .
O7 C3 C2 117.8(2) . .
O4 C3 C2 115.8(2) . .
O5 C4 O2 125.9(2) . .
O5 C4 C4 117.1(3) . 3_565
O2 C4 C4 117.1(3) . 3_565
H9C O9 H9D 109.7 . .
H10C O10 H10D 109.4 . .
H11A O11 H11B 109.3 . .
C9 N1 C6 109.9 . .
C9 N1 C7 110.3 . .
C6 N1 C7 109.5 . .
C9 N1 H1 109.0 . .
C6 N1 H1 109.0 . .
C7 N1 H1 109.0 . .
C5 N2 C8 110.4 . .
C5 N2 C10 110.1 . .
C8 N2 C10 109.1 . .
C5 N2 H2 109.1 . .
C8 N2 H2 109.1 . .
C10 N2 H2 109.1 . .
N2 C5 C6 108.6 . .
N2 C5 H5A 110.0 . .
C6 C5 H5A 110.0 . .
N2 C5 H5B 110.0 . .
C6 C5 H5B 110.0 . .
H5A C5 H5B 108.4 . .
N1 C6 C5 108.1 . .
N1 C6 H6A 110.1 . .
C5 C6 H6A 110.1 . .
N1 C6 H6B 110.1 . .
C5 C6 H6B 110.1 . .
H6A C6 H6B 108.4 . .
N1 C7 C8 108.4 . .
N1 C7 H7A 110.0 . .
C8 C7 H7A 110.0 . .
N1 C7 H7B 110.0 . .
C8 C7 H7B 110.0 . .
H7A C7 H7B 108.4 . .
N2 C8 C7 108.4 . .
N2 C8 H8A 110.0 . .
C7 C8 H8A 110.0 . .
N2 C8 H8B 110.0 . .
C7 C8 H8B 110.0 . .
H8A C8 H8B 108.4 . .
N1 C9 C10 108.6 . .
N1 C9 H9A 110.0 . .
C10 C9 H9A 110.0 . .
N1 C9 H9B 110.0 . .
C10 C9 H9B 110.0 . .
H9A C9 H9B 108.3 . .
N2 C10 C9 108.2 . .
N2 C10 H10A 110.1 . .
C9 C10 H10A 110.1 . .
N2 C10 H10B 110.1 . .
C9 C10 H10B 110.1 . .
H10A C10 H10B 108.4 . .

loop_
_geom_bond_atom_site_label_1
_geom_bond_atom_site_label_2
_geom_bond_distance
_geom_bond_site_symmetry_2
Zn1 O1 2.0775(18) .
Zn1 O3 2.0847(18) .
Zn1 O2 2.0866(18) .
Zn1 O4 2.0983(19) .
Zn1 O5 2.1019(18) 3_565
Zn1 O6 2.1370(18) 3_566
O1 C1 1.249(3) .
O2 C4 1.253(3) .
O3 C2 1.252(3) .
O4 C3 1.262(3) .
O5 C4 1.253(3) .
O5 Zn1 2.1019(18) 3_565
O6 C1 1.250(3) .
O6 Zn1 2.1370(18) 3_566
C1 C1 1.560(5) 3_566
C2 O8 1.234(3) .
C2 C3 1.551(4) .
C3 O7 1.233(3) .
C4 C4 1.545(5) 3_565
O9 H9C 0.8532 .
O9 H9D 0.8521 .
O10 H10C 0.8511 .
O10 H10D 0.8525 .
O11 H11A 0.8527 .
O11 H11B 0.8524 .
N1 C9 1.4806 .
N1 C6 1.4883 .
N1 C7 1.4919 .
N1 H1 0.9800 .
N2 C5 1.4859 .
N2 C8 1.4891 .
N2 C10 1.4899 .
N2 H2 0.9800 .
C5 C6 1.5162 .
C5 H5A 0.9700 .
C5 H5B 0.9700 .
C6 H6A 0.9700 .
C6 H6B 0.9700 .
C7 C8 1.5164 .
C7 H7A 0.9700 .
C7 H7B 0.9700 .
C8 H8A 0.9700 .
C8 H8B 0.9700 .
C9 C10 1.5121 .
C9 H9A 0.9700 .
C9 H9B 0.9700 .
C10 H10A 0.9700 .
C10 H10B 0.9700 .

loop_
_geom_hbond_atom_site_label_D
_geom_hbond_atom_site_label_H
_geom_hbond_atom_site_label_A
_geom_hbond_distance_DH
_geom_hbond_distance_HA
_geom_hbond_distance_DA
_geom_hbond_angle_DHA
_geom_hbond_site_symmetry_A
N1 H1 O10 0.98 1.88 2.727(2) 143.5 .
N2 H2 O7 0.98 2.20 2.947(2) 132.2 1_455
N2 H2 O8 0.98 1.84 2.692(2) 143.9 1_455
O9 H9C O6 0.85 2.04 2.867(3) 164.4 3_566
O10 H10D O3 0.85 2.19 3.004(3) 158.4 2_545
O10 H10C O7 0.85 1.99 2.839(3) 173.4 .
O11 H11A O3 0.85 2.01 2.837(3) 163.8 3_665
O11 H11B O8 0.85 1.94 2.759(2) 162.0 .
C6 H6B O5 0.97 2.49 3.041(2) 116.0 3_565
C7 H7A O11 0.97 2.31 3.161(3) 146.4 2_545

loop_
_geom_torsion_atom_site_label_1
_geom_torsion_atom_site_label_2
_geom_torsion_atom_site_label_3
_geom_torsion_atom_site_label_4
_geom_torsion
_geom_torsion_site_symmetry_1
_geom_torsion_site_symmetry_4
Zn1 O1 C1 O6 -179.4(2) . .
Zn1 O1 C1 C1 1.4(3) . 3_566
Zn1 O6 C1 O1 -178.8(2) 3_566 .
Zn1 O6 C1 C1 0.4(3) 3_566 3_566
Zn1 O3 C2 O8 177.5(3) . .
Zn1 O3 C2 C3 -0.7(3) . .
Zn1 O4 C3 O7 -168.8(2) . .
Zn1 O4 C3 C2 11.9(3) . .
O8 C2 C3 O7 -5.7(4) . .
O3 C2 C3 O7 172.7(3) . .
O8 C2 C3 O4 173.7(3) . .
O3 C2 C3 O4 -7.9(4) . .
Zn1 O5 C4 O2 -177.39(19) 3_565 .
Zn1 O5 C4 C4 2.6(3) 3_565 3_565
Zn1 O2 C4 O5 -177.39(19) . .
Zn1 O2 C4 C4 2.6(3) . 3_565
C8 N2 C5 C6 -52.5 . .
C10 N2 C5 C6 68.0 . .
C9 N1 C6 C5 -52.6 . .
C7 N1 C6 C5 68.7 . .
N2 C5 C6 N1 -13.2 . .
C9 N1 C7 C8 67.1 . .
C6 N1 C7 C8 -53.9 . .
C5 N2 C8 C7 67.2 . .
C10 N2 C8 C7 -53.9 . .
N1 C7 C8 N2 -11.5 . .
C6 N1 C9 C10 69.0 . .
C7 N1 C9 C10 -51.8 . .
C5 N2 C10 C9 -51.8 . .
C8 N2 C10 C9 69.5 . .
N1 C9 C10 N2 -14.0 . .
